data_7232235
loop_
_publ_author_name
'Jia, Lina'
'Yu, Yang'
'Wang, Mengwei'
'Ouyang, Hanzhi'
'Gong, Junbo'

_publ_section_title
;
 Preparation and characterization for multicomponent crystals of the
 antidiabetic drug gliquidone based on crystal engineering
;
_journal_issue 10
_journal_name_full CrystEngComm
_journal_page_first 1617
_journal_paper_doi 10.1039/C8CE01848K
_journal_volume 21
_journal_year 2019
_chemical_formula_moiety 'C27 H32 N3 O6 S, C2 H6 O, C2 H6 N'
_chemical_formula_sum 'C31 H44 N4 O7 S'
_chemical_formula_weight 616.76
_chemical_name_systematic gliquidone
_space_group_crystal_system triclinic
_space_group_IT_number 2
_space_group_name_Hall '-P 1'
_space_group_name_H-M_alt 'P -1'
_symmetry_space_group_name_Hall '-P 1'
_symmetry_space_group_name_H-M 'P -1'
_atom_sites_solution_hydrogens mixed
_audit_creation_date 2018-12-24
_audit_creation_method
;
Olex2 1.2
(compiled 2018.05.29 svn.r3508 for OlexSys, GUI svn.r5506)
;
_audit_update_record
;
2018-12-24 deposited with the CCDC.
2019-01-25 downloaded from the CCDC.
;
_cell_angle_alpha 88.7720(10)
_cell_angle_beta 84.4160(10)
_cell_angle_gamma 78.1010(10)
_cell_formula_units_Z 2
_cell_length_a 6.38180(10)
_cell_length_b 11.7984(2)
_cell_length_c 22.1415(3)
_cell_measurement_reflns_used 20715
_cell_measurement_temperature 159.99(10)
_cell_measurement_theta_max 74.4650
_cell_measurement_theta_min 1.9750
_cell_volume 1623.58(4)
_computing_cell_refinement 'CrysAlisPro 1.171.39.45g (Rigaku OD, 2018)'
_computing_data_collection 'CrysAlisPro 1.171.39.45g (Rigaku OD, 2018)'
_computing_data_reduction 'CrysAlisPro 1.171.39.45g (Rigaku OD, 2018)'
_computing_molecular_graphics 'Olex2 (Dolomanov et al., 2009)'
_computing_publication_material 'Olex2 (Dolomanov et al., 2009)'
_computing_structure_refinement 'ShelXL (Sheldrick, 2015)'
_computing_structure_solution 'ShelXT (Sheldrick, 2015)'
_diffrn_ambient_environment N~2~
_diffrn_ambient_temperature 159.99(10)
_diffrn_detector 'CCD plate'
_diffrn_detector_type HyPix
_diffrn_measured_fraction_theta_full 1.000
_diffrn_measured_fraction_theta_max 0.997
_diffrn_measurement_details
;
List of Runs (angles in degrees, time in seconds):

  # Type    Start    End  Width  t~exp~   \w     \q     \k     \f   Frames
#--------------------------------------------------------------------------
  1  \w     49.00  75.00   0.50    0.33    --   46.12  38.00 -30.00   52
  2  \w     88.00 116.00   0.50    0.33    --   46.12  38.00 -30.00   56
  3  \w     68.00 117.00   0.50    1.31    --  101.75 -20.00-128.39   98
  4  \w     77.00 118.00   0.50    1.31    --  101.75 -61.00-150.00   82
  5  \w     79.00 104.00   0.50    1.31    --  101.75 -94.00-180.00   50
  6  \w     79.00 113.00   0.50    1.31    --  101.75-125.00-150.00   68
  7  \w     66.00 108.00   0.50    1.31    --  101.75 -94.00-120.00   84
  8  \w     58.00 107.00   0.50    1.31    --  101.75 -94.00 -30.00   98
  9  \w     86.00 117.00   0.50    1.31    --  101.75-125.00  30.00   62
 10  \w     81.00 117.00   0.50    1.31    --  101.75-125.00  90.00   72
 11  \w     92.00 117.00   0.50    1.31    --  101.75-125.00 120.00   50
 12  \w     75.00 106.00   0.50    1.31    --  101.75 -94.00 150.00   62
 13  \w     80.00 114.00   0.50    1.31    --  101.75 -45.00  90.00   68
 14  \w     91.00 120.00   0.50    1.31    --  101.75 -15.00 150.00   58
 15  \w     87.00 131.00   0.50    1.31    --  101.75  30.00  90.00   88
 16  \w    140.00 165.00   0.50    1.31    --  101.75  30.00  90.00   50
 17  \w    122.00 148.00   0.50    1.31    --  101.75  61.00  90.00   52
 18  \w    102.00 144.00   0.50    1.31    --  101.75  77.00  90.00   84
 19  \w    100.00 126.00   0.50    1.31    --  101.75  45.00  90.00   52
 20  \w     90.00 166.00   0.50    1.31    --  101.75  45.00  30.00  152
 21  \w    138.00 174.00   0.50    1.31    --  101.75  45.00   0.00   72
 22  \w    104.00 129.00   0.50    1.31    --  101.75  86.00-156.00   50
 23  \w    103.00 152.00   0.50    1.31    --  101.75  61.00-180.00   98
 24  \w    125.00 150.00   0.50    1.31    --  101.75  30.00-180.00   50
 25  \w     88.00 116.00   0.50    1.31    --  101.75  45.00 -30.00   56
 26  \w     60.00  88.00   0.50    1.31    --  101.75 -34.00 -20.82   56
 27  \w     66.00 104.00   0.50    1.31    --  101.75 -45.00 -30.00   76
 28  \w     81.00 107.00   0.50    1.31    --  101.75 -94.00   0.00   52
 29  \w     65.00 115.00   0.50    1.31    --  101.75-125.00  60.00  100
 30  \w     55.00  80.00   0.50    1.31    --  101.75 -86.00  85.00   50
 31  \w     36.00  70.00   0.50    1.31    --  101.75 -94.00 150.00   68
 32  \w     41.00  67.00   0.50    1.31    --  101.75 -45.00  90.00   52
 33  \w     52.00  78.00   0.50    1.31    --  101.75 -15.00  90.00   52
 34  \w     84.00 164.00   0.50    1.31    --  101.75  15.00 150.00  160
 35  \w     84.00 116.00   0.50    1.31    --  101.75  61.00  90.00   64
 36  \w     87.00 113.00   0.50    1.31    --  101.75  30.00 150.00   52
 37  \w     84.00 163.00   0.50    1.31    --  101.75  61.00 150.00  158
 38  \w     63.00  89.00   0.50    1.31    --  101.75 -61.00 -60.00   52
 39  \w     45.00  71.00   0.50    1.31    --  101.75 -45.00-120.00   52
 40  \w     31.00 119.00   0.50    1.31    --  101.75 -62.00 -35.13  176
 41  \w     63.00  89.00   0.50    1.31    --  101.75 -94.00-150.00   52
 42  \w     59.00  95.00   0.50    1.31    --  101.75-125.00-120.00   72
 43  \w     46.00  95.00   0.50    1.31    --  101.75-125.00 -30.00   98
 44  \w     32.00  72.00   0.50    1.31    --  101.75 -30.00  30.00   80
 45  \w     30.00  98.00   0.50    1.31    --  101.75 -77.00 -30.00  136
 46  \w     28.00  64.00   0.50    1.31    --  101.75 -20.00-128.39   72
 47  \w     36.00  62.00   0.50    1.31    --  101.75 -61.00 -90.00   52
 48  \w     30.00  58.00   0.50    1.31    --  101.75 -45.00 -30.00   56
 49  \w     34.00 117.00   0.50    1.31    --  101.75-125.00 -90.00  166
 50  \w     29.00  61.00   0.50    1.31    --  101.75 -94.00-180.00   64
 51  \w     33.00 114.00   0.50    1.31    --  101.75-125.00-180.00  162
 52  \w     31.00 108.00   0.50    1.31    --  101.75 -45.00-180.00  154
 53  \w     30.00  56.00   0.50    1.31    --  101.75-125.00-150.00   52
 54  \w     -8.00  78.00   0.50    0.33    --   46.12 -99.00 -60.00  172
 55  \w     27.00  86.00   0.50    1.31    --  101.75 -30.00-150.00  118
 56  \w    -26.00  74.00   0.50    0.33    --   46.12 -86.00  85.00  200
 57  \w     33.00  61.00   0.50    1.31    --  101.75 -15.00 150.00   56
 58  \w    -74.00  27.00   0.50    0.33    --  -46.12  86.00-156.00  202
 59  \w    -61.00  28.00   0.50    0.33    --  -46.12  38.00 120.00  178
 60  \w   -113.00 -73.00   0.50    0.33    --  -46.12-125.00 -30.00   80
 61  \w   -117.00 -87.00   0.50    0.33    --  -46.12-125.00-150.00   60
 62  \w   -158.00 -99.00   0.50    1.31    -- -100.00 -86.00  85.00  118
 63  \w   -128.00 -27.00   0.50    1.31    -- -100.00  86.00-156.00  202
 64  \w   -127.00 -89.00   0.50    1.31    -- -100.00 139.00-143.68   76
;
_diffrn_measurement_device 'four-circle diffractometer'
_diffrn_measurement_device_type 'ROD, Synergy Custom system, HyPix'
_diffrn_measurement_method '\w scans'
_diffrn_orient_matrix_type 'CrysAlisPro convention (1999,Acta A55,543-557)'
_diffrn_orient_matrix_UB_11 -0.0046583000
_diffrn_orient_matrix_UB_12 -0.0917324000
_diffrn_orient_matrix_UB_13 0.0504152000
_diffrn_orient_matrix_UB_21 0.1848872000
_diffrn_orient_matrix_UB_22 -0.0832543000
_diffrn_orient_matrix_UB_23 -0.0362667000
_diffrn_orient_matrix_UB_31 0.1649516000
_diffrn_orient_matrix_UB_32 0.0496040000
_diffrn_orient_matrix_UB_33 0.0321002000
_diffrn_radiation_monochromator mirror
_diffrn_radiation_probe x-ray
_diffrn_radiation_type CuK\a
_diffrn_radiation_wavelength 1.54184
_diffrn_reflns_av_R_equivalents 0.0382
_diffrn_reflns_av_unetI/netI 0.0316
_diffrn_reflns_Laue_measured_fraction_full 1.000
_diffrn_reflns_Laue_measured_fraction_max 0.997
_diffrn_reflns_limit_h_max 7
_diffrn_reflns_limit_h_min -7
_diffrn_reflns_limit_k_max 14
_diffrn_reflns_limit_k_min -14
_diffrn_reflns_limit_l_max 27
_diffrn_reflns_limit_l_min -27
_diffrn_reflns_number 34065
_diffrn_reflns_point_group_measured_fraction_full 1.000
_diffrn_reflns_point_group_measured_fraction_max 0.997
_diffrn_reflns_theta_full 67.684
_diffrn_reflns_theta_max 74.668
_diffrn_reflns_theta_min 2.005
_diffrn_source 'Rotating-anode X-ray tube'
_diffrn_source_type 'Rigaku (Cu) X-ray Source'
_exptl_absorpt_coefficient_mu 1.306
_exptl_absorpt_correction_T_max 1.00000
_exptl_absorpt_correction_T_min 0.81848
_exptl_absorpt_correction_type multi-scan
_exptl_absorpt_process_details
;
CrysAlisPro 1.171.39.45g (Rigaku Oxford Diffraction, 2018)
Empirical absorption correction using spherical harmonics,
 implemented in SCALE3 ABSPACK scaling algorithm.
;
_exptl_crystal_colour colourless
_exptl_crystal_colour_primary colourless
_exptl_crystal_density_diffrn 1.262
_exptl_crystal_description needle
_exptl_crystal_F_000 660
_exptl_crystal_recrystallization_method 'Re-crystallisation from solvent'
_exptl_crystal_size_max 0.15
_exptl_crystal_size_mid 0.08
_exptl_crystal_size_min 0.05
_refine_diff_density_max 0.416
_refine_diff_density_min -0.404
_refine_diff_density_rms 0.050
_refine_ls_extinction_coef 0.0015(3)
_refine_ls_extinction_expression Fc^*^=kFc[1+0.001xFc^2^\l^3^/sin(2\q)]^-1/4^
_refine_ls_extinction_method 'SHELXL-2018/3 (Sheldrick 2018)'
_refine_ls_goodness_of_fit_ref 1.063
_refine_ls_hydrogen_treatment mixed
_refine_ls_matrix_type full
_refine_ls_number_parameters 503
_refine_ls_number_reflns 6603
_refine_ls_number_restraints 451
_refine_ls_restrained_S_all 1.083
_refine_ls_R_factor_all 0.0504
_refine_ls_R_factor_gt 0.0468
_refine_ls_shift/su_max 0.002
_refine_ls_shift/su_mean 0.000
_refine_ls_structure_factor_coef Fsqd
_refine_ls_weighting_details 'w=1/[\s^2^(Fo^2^)+(0.0665P)^2^+0.7213P] where P=(Fo^2^+2Fc^2^)/3'
_refine_ls_weighting_scheme calc
_refine_ls_wR_factor_gt 0.1272
_refine_ls_wR_factor_ref 0.1302
_reflns_Friedel_coverage 0.000
_reflns_number_gt 6018
_reflns_number_total 6603
_reflns_threshold_expression 'I > 2\s(I)'
_cod_data_source_file c8ce01848k2.cif
_cod_data_source_block god-b05
_cod_depositor_comments 'Adding full bibliography for 7232232--7232235.cif.'
_cod_database_code 7232235
_shelx_shelxl_version_number 2018/3
_shelx_space_group_comment
;
The symmetry employed for this shelxl refinement is uniquely defined
by the following loop, which should always be used as a source of
symmetry information in preference to the above space-group names.
They are only intended as comments.
;
_shelx_estimated_absorpt_t_max 0.938
_shelx_estimated_absorpt_t_min 0.828
_reflns_odcompleteness_completeness 99.77
_reflns_odcompleteness_iscentric 1
_reflns_odcompleteness_theta 74.33
_olex2_refinement_description
;
1. Fixed Uiso
 At 1.2 times of:
  All C(H) groups, All C(H,H) groups, All N(H,H) groups
 At 1.5 times of:
  All C(H,H,H) groups
2. Restrained distances
 C2A-C3A \\sim C3A-C4A \\sim C4A-C5A
 with sigma of 0.02
 C3A-C5A \\sim C2A-C4A
 with sigma of 0.04
 C21-C26A \\sim C21-C26
 with sigma of 0.02
 C22-C23A \\sim C22-C23
 with sigma of 0.02
 C23A-C24A \\sim C23-C24
 with sigma of 0.02
 C26A-C25A \\sim C26-C25
 with sigma of 0.02
 C25A-C24A \\sim C25-C24
 with sigma of 0.02
 C21-C25A \\sim C21-C25
 with sigma of 0.04
 C22-C24A \\sim C22-C24
 with sigma of 0.04
 C23A-C25A \\sim C23-C25
 with sigma of 0.04
 C26A-C24A \\sim C26-C24
 with sigma of 0.04
 C6A-C5A \\sim C4A-C3A \\sim C2A-C1A
 with sigma of 0.02
 C6-C5 \\sim C4-C3 \\sim C2-C1
 with sigma of 0.02
3. Uiso/Uaniso restraints and constraints
C2A \\sim C3A \\sim C4A \\sim C5A: within 2A with sigma of 0.04 and sigma for
terminal atoms of 0.08
4. Rigid body (RIGU) restrains
 C2A, C3A, C4A, C5A
 with sigma for 1-2 distances of 0.004 and sigma for 1-3 distances of 0.004
 All non-hydrogen atoms
 with sigma for 1-2 distances of 0.001 and sigma for 1-3 distances of 0.001
5. Others
 Sof(H3A)=Sof(C23A)=Sof(H23A)=Sof(C24A)=Sof(H24A)=Sof(C25A)=Sof(C26A)=
 Sof(H26A)=Sof(C6A)=Sof(H6A)=Sof(C1A)=Sof(H1AA)=Sof(H1AB)=Sof(C2A)=Sof(H2AA)=
 Sof(H2AB)=Sof(C3A)=Sof(H3AA)=Sof(H3AB)=Sof(C4A)=Sof(H4AA)=Sof(H4AB)=Sof(C5A)=
 Sof(H5AA)=Sof(H5AB)=Sof(O1A)=Sof(C27A)=Sof(H27D)=Sof(H27E)=Sof(H27F)=1-FVAR(1)
 Sof(H3B)=Sof(C23)=Sof(H23)=Sof(C24)=Sof(H24)=Sof(C25)=Sof(C26)=Sof(H26)=
 Sof(C6)=Sof(H6)=Sof(C5)=Sof(H5A)=Sof(H5B)=Sof(C3)=Sof(H3C)=Sof(H3D)=Sof(C1)=
 Sof(H1A)=Sof(H1B)=Sof(C4)=Sof(H4A)=Sof(H4B)=Sof(C2)=Sof(H2A)=Sof(H2B)=Sof(O1)=
 Sof(C27)=Sof(H27A)=Sof(H27B)=Sof(H27C)=FVAR(1)
6.a Ternary CH refined with riding coordinates:
 C6(H6), C6A(H6A)
6.b Secondary CH2 refined with riding coordinates:
 C29(H29A,H29B), C28(H28A,H28B), C15(H15A,H15B), C14(H14A,H14B), C30(H30A,
 H30B), C5(H5A,H5B), C3(H3C,H3D), C1(H1A,H1B), C4(H4A,H4B), C2(H2A,H2B),
 C1A(H1AA,H1AB), C2A(H2AA,H2AB), C3A(H3AA,H3AB), C4A(H4AA,H4AB), C5A(H5AA,H5AB)
6.c Aromatic/amide H refined with riding coordinates:
 N3(H3B), N3(H3A), C9(H9), C23A(H23A), C24A(H24A), C26A(H26A), C23(H23),
 C24(H24), C26(H26), C10(H10), C11(H11), C12(H12)
6.d Fitted hexagon refined as free rotating group:
 C21(C22,C23A,C24A,C25A,C26A)
6.e Idealised Me refined as rotating group:
 C18(H18A,H18B,H18C), C19(H19A,H19B,H19C), C31(H31A,H31B,H31C), C27(H27A,H27B,
 H27C), C27A(H27D,H27E,H27F)
;
_olex2_submission_special_instructions 'No special instructions were received'
_oxdiff_exptl_absorpt_empirical_details
;
Empirical correction (ABSPACK) includes:
- Absorption correction using spherical harmonics
- Frame scaling
;
_oxdiff_exptl_absorpt_empirical_full_max 2.266
_oxdiff_exptl_absorpt_empirical_full_min 0.750

loop_
_space_group_symop_operation_xyz
'x, y, z'
'-x, -y, -z'

loop_
_atom_site_label
_atom_site_type_symbol
_atom_site_fract_x
_atom_site_fract_y
_atom_site_fract_z
_atom_site_U_iso_or_equiv
_atom_site_adp_type
_atom_site_occupancy
_atom_site_site_symmetry_order
_atom_site_calc_flag
_atom_site_refinement_flags_posn
_atom_site_refinement_flags_adp
_atom_site_refinement_flags_occupancy
_atom_site_disorder_assembly
_atom_site_disorder_group
S1 S -0.14176(6) 0.61928(3) 0.86850(2) 0.02744(12) Uani 1 1 d . U . . .
O5 O -0.00820(19) 0.63827(10) 0.91495(5) 0.0327(3) Uani 1 1 d . U . . .
O4 O -0.34649(18) 0.69899(10) 0.86893(6) 0.0367(3) Uani 1 1 d . U . . .
O6 O 0.15905(18) 0.40174(10) 0.87665(5) 0.0348(3) Uani 1 1 d . U . . .
N2 N -0.1984(2) 0.49375(11) 0.87018(6) 0.0288(3) Uani 1 1 d . U . . .
O1S O 0.5149(2) 0.29907(14) 0.80532(8) 0.0526(4) Uani 1 1 d . U . . .
N4 N 0.4091(2) 0.50563(12) 0.94278(6) 0.0299(3) Uani 1 1 d . U . . .
N1 N 0.5079(2) 0.78985(13) 0.54829(6) 0.0356(3) Uani 1 1 d . U . . .
O3 O 0.2152(2) 0.93096(14) 0.53816(8) 0.0592(4) Uani 1 1 d . U . . .
O2 O 0.7961(3) 0.64751(16) 0.55920(7) 0.0652(5) Uani 1 1 d . U . . .
N3 N -0.0942(3) 0.29729(12) 0.86517(7) 0.0391(3) Uani 1 1 d . U . . .
H3B H -0.226224 0.297355 0.860209 0.047 Uiso 0.759(3) 1 calc R . P A 2
H3A H -0.222893 0.304768 0.854895 0.047 Uiso 0.241(3) 1 calc R . P A 1
C7 C -0.0328(2) 0.39853(13) 0.87076(7) 0.0285(3) Uani 1 1 d . U . . .
C8 C 0.0041(2) 0.63244(13) 0.79742(7) 0.0285(3) Uani 1 1 d . U . . .
C29 C 0.4472(3) 0.39582(15) 0.97818(7) 0.0325(3) Uani 1 1 d . U . . .
H29A H 0.480039 0.330461 0.950570 0.039 Uiso 1 1 calc R . . . .
H29B H 0.317740 0.390328 1.003966 0.039 Uiso 1 1 calc R . . . .
C9 C 0.1933(3) 0.67325(14) 0.79298(8) 0.0330(3) Uani 1 1 d . U . . .
H9 H 0.251628 0.690233 0.827753 0.040 Uiso 1 1 calc R . . . .
C28 C 0.3687(3) 0.60895(15) 0.98309(7) 0.0329(3) Uani 1 1 d . U . . .
H28A H 0.236211 0.611648 1.009042 0.039 Uiso 1 1 calc R . . . .
H28B H 0.352105 0.678803 0.958582 0.039 Uiso 1 1 calc R . . . .
C21 C 0.4493(2) 0.88138(13) 0.44891(8) 0.0362(3) Uani 1 1 d D U . . .
C22 C 0.6386(2) 0.81184(14) 0.42333(7) 0.0357(3) Uani 1 1 d DG U . A .
C23A C 0.7040(10) 0.8229(7) 0.36213(13) 0.054(7) Uani 0.241(3) 1 d DG U P A 1
H23A H 0.830691 0.776407 0.345020 0.065 Uiso 0.241(3) 1 calc R . P A 1
C24A C 0.5800(18) 0.9036(13) 0.3265(2) 0.074(7) Uani 0.241(3) 1 d DG U P A 1
H24A H 0.623758 0.911000 0.285569 0.089 Uiso 0.241(3) 1 calc R . P A 1
C25A C 0.3907(18) 0.9731(13) 0.3521(3) 0.066(5) Uani 0.241(3) 1 d DG U P A 1
C26A C 0.3253(9) 0.9620(6) 0.41329(19) 0.050(7) Uani 0.241(3) 1 d DG U P A 1
H26A H 0.198599 1.008555 0.430400 0.060 Uiso 0.241(3) 1 calc R . P A 1
C23 C 0.6899(7) 0.8315(4) 0.36157(13) 0.0523(18) Uani 0.759(3) 1 d D U P A 2
H23 H 0.815920 0.788403 0.342082 0.063 Uiso 0.759(3) 1 calc R . P A 2
C24 C 0.5581(8) 0.9137(4) 0.32847(15) 0.0618(12) Uani 0.759(3) 1 d D U P A 2
H24 H 0.598027 0.925081 0.287620 0.074 Uiso 0.759(3) 1 calc R . P A 2
C25 C 0.3696(8) 0.9782(3) 0.35561(18) 0.0602(11) Uani 0.759(3) 1 d D U P A 2
C26 C 0.3160(6) 0.9627(3) 0.41549(17) 0.0514(18) Uani 0.759(3) 1 d D U P A 2
H26 H 0.189629 1.006456 0.434429 0.062 Uiso 0.759(3) 1 calc R . P A 2
C16 C 0.6962(3) 0.71651(16) 0.52562(8) 0.0386(4) Uani 1 1 d . U . . .
C10 C -0.0811(3) 0.60486(15) 0.74547(8) 0.0343(3) Uani 1 1 d . U . . .
H10 H -0.207170 0.576377 0.748775 0.041 Uiso 1 1 calc R . . . .
C13 C 0.2110(3) 0.66256(17) 0.68321(8) 0.0400(4) Uani 1 1 d . U . . .
C20 C 0.3784(3) 0.87145(15) 0.51409(9) 0.0376(4) Uani 1 1 d . U . . .
C17 C 0.7738(3) 0.71899(16) 0.45882(8) 0.0368(4) Uani 1 1 d . U . . .
C11 C 0.2952(3) 0.68858(17) 0.73574(8) 0.0398(4) Uani 1 1 d . U . . .
H11 H 0.421716 0.716691 0.732539 0.048 Uiso 1 1 calc R . . . .
C12 C 0.0218(3) 0.61986(16) 0.68910(8) 0.0376(4) Uani 1 1 d . U . . .
H12 H -0.035647 0.601246 0.654499 0.045 Uiso 1 1 calc R . . . .
C6 C 0.0628(6) 0.1846(3) 0.8674(2) 0.0392(7) Uani 0.759(3) 1 d D U P A 2
H6 H 0.199983 0.192124 0.845332 0.047 Uiso 0.759(3) 1 calc R . P A 2
C15 C 0.4337(4) 0.77673(19) 0.61282(8) 0.0459(4) Uani 1 1 d . U . . .
H15A H 0.337495 0.847609 0.627334 0.055 Uiso 1 1 calc R . . . .
H15B H 0.556034 0.762371 0.636750 0.055 Uiso 1 1 calc R . . . .
C14 C 0.3176(4) 0.6767(2) 0.62023(9) 0.0531(5) Uani 1 1 d . U . . .
H14A H 0.208618 0.687299 0.591821 0.064 Uiso 1 1 calc R . . . .
H14B H 0.419993 0.605644 0.609322 0.064 Uiso 1 1 calc R . . . .
C18 C 1.0055(3) 0.7376(3) 0.45547(11) 0.0617(6) Uani 1 1 d . U . . .
H18A H 1.067207 0.731509 0.414063 0.093 Uiso 1 1 calc GR . . . .
H18B H 1.088993 0.679851 0.479518 0.093 Uiso 1 1 calc GR . . . .
H18C H 1.005472 0.813177 0.470741 0.093 Uiso 1 1 calc GR . . . .
C30 C 0.5044(4) 0.3724(3) 0.75350(12) 0.0665(6) Uani 1 1 d . U . . .
H30A H 0.492390 0.451968 0.765964 0.080 Uiso 1 1 calc R . . . .
H30B H 0.377871 0.367976 0.733395 0.080 Uiso 1 1 calc R . . . .
C19 C 0.7654(5) 0.60054(19) 0.43362(12) 0.0652(6) Uani 1 1 d . U . . .
H19A H 0.620360 0.588746 0.439337 0.098 Uiso 1 1 calc GR . . . .
H19B H 0.857300 0.541050 0.454593 0.098 Uiso 1 1 calc GR . . . .
H19C H 0.813228 0.597448 0.391105 0.098 Uiso 1 1 calc GR . . . .
C31 C 0.7012(5) 0.3365(3) 0.71057(13) 0.0737(7) Uani 1 1 d . U . . .
H31A H 0.693304 0.387176 0.675973 0.111 Uiso 1 1 calc GR . . . .
H31B H 0.710741 0.258415 0.697529 0.111 Uiso 1 1 calc GR . . . .
H31C H 0.826100 0.340985 0.730577 0.111 Uiso 1 1 calc GR . . . .
C5 C 0.0995(6) 0.1490(2) 0.93280(14) 0.0551(8) Uani 0.759(3) 1 d D U P A 2
H5A H -0.036251 0.142729 0.955058 0.066 Uiso 0.759(3) 1 calc R . P A 2
H5B H 0.155869 0.207759 0.952214 0.066 Uiso 0.759(3) 1 calc R . P A 2
C3 C 0.1900(6) -0.0602(2) 0.90182(16) 0.0642(8) Uani 0.759(3) 1 d D U P A 2
H3C H 0.066541 -0.081106 0.924992 0.077 Uiso 0.759(3) 1 calc R . P A 2
H3D H 0.305668 -0.128107 0.899303 0.077 Uiso 0.759(3) 1 calc R . P A 2
C1 C -0.0242(9) 0.0912(3) 0.83781(19) 0.0717(11) Uani 0.759(3) 1 d D U P A 2
H1A H -0.048616 0.113161 0.796207 0.086 Uiso 0.759(3) 1 calc R . P A 2
H1B H -0.161031 0.084428 0.859256 0.086 Uiso 0.759(3) 1 calc R . P A 2
C4 C 0.2580(7) 0.0328(3) 0.93450(19) 0.0748(10) Uani 0.759(3) 1 d D U P A 2
H4A H 0.398104 0.042128 0.916420 0.090 Uiso 0.759(3) 1 calc R . P A 2
H4B H 0.272201 0.009542 0.976443 0.090 Uiso 0.759(3) 1 calc R . P A 2
C2 C 0.1319(13) -0.0254(4) 0.8385(3) 0.100(2) Uani 0.759(3) 1 d D U P A 2
H2A H 0.067315 -0.084161 0.822094 0.120 Uiso 0.759(3) 1 calc R . P A 2
H2B H 0.261850 -0.021172 0.812665 0.120 Uiso 0.759(3) 1 calc R . P A 2
C6A C 0.006(3) 0.1864(14) 0.8725(11) 0.061(3) Uani 0.241(3) 1 d D U P A 1
H6A H 0.135782 0.182681 0.893434 0.073 Uiso 0.241(3) 1 calc R . P A 1
C1A C 0.058(3) 0.1231(11) 0.8161(7) 0.081(3) Uani 0.241(3) 1 d D U P A 1
H1AA H 0.140734 0.163513 0.787298 0.097 Uiso 0.241(3) 1 calc R . P A 1
H1AB H -0.073346 0.116703 0.798872 0.097 Uiso 0.241(3) 1 calc R . P A 1
C2A C 0.191(4) -0.0006(13) 0.8291(11) 0.107(6) Uani 0.241(3) 1 d D U P A 1
H2AA H 0.252269 -0.039654 0.791375 0.128 Uiso 0.241(3) 1 calc R . P A 1
H2AB H 0.307660 0.004829 0.853319 0.128 Uiso 0.241(3) 1 calc R . P A 1
C3A C 0.034(4) -0.0673(14) 0.8639(11) 0.153(7) Uani 0.241(3) 1 d D U P A 1
H3AA H -0.088914 -0.066725 0.841147 0.184 Uiso 0.241(3) 1 calc R . P A 1
H3AB H 0.104434 -0.147148 0.870122 0.184 Uiso 0.241(3) 1 calc R . P A 1
C4A C -0.040(4) -0.0067(11) 0.9250(9) 0.158(8) Uani 0.241(3) 1 d D U P A 1
H4AA H 0.082942 -0.005608 0.947461 0.189 Uiso 0.241(3) 1 calc R . P A 1
H4AB H -0.137011 -0.046977 0.949135 0.189 Uiso 0.241(3) 1 calc R . P A 1
C5A C -0.158(3) 0.1202(10) 0.9108(9) 0.125(6) Uani 0.241(3) 1 d D U P A 1
H5AA H -0.211808 0.161193 0.948483 0.150 Uiso 0.241(3) 1 calc R . P A 1
H5AB H -0.278885 0.118076 0.887945 0.150 Uiso 0.241(3) 1 calc R . P A 1
O1 O 0.2214(5) 1.0659(2) 0.32914(14) 0.0689(7) Uani 0.759(3) 1 d . U P A 2
C27 C 0.2638(7) 1.0808(3) 0.26716(17) 0.0763(10) Uani 0.759(3) 1 d . U P A 2
H27A H 0.286217 1.007327 0.247161 0.114 Uiso 0.759(3) 1 calc GR . P A 2
H27B H 0.390536 1.112785 0.259505 0.114 Uiso 0.759(3) 1 calc GR . P A 2
H27C H 0.143917 1.132687 0.251932 0.114 Uiso 0.759(3) 1 calc GR . P A 2
O1A O 0.3102(9) 1.0217(5) 0.3010(2) 0.0376(14) Uani 0.241(3) 1 d . U P A 1
C27A C 0.0875(13) 1.0850(6) 0.3206(3) 0.0336(16) Uani 0.241(3) 1 d . U P A 1
H27D H 0.024249 1.124899 0.286449 0.050 Uiso 0.241(3) 1 calc GR . P A 1
H27E H 0.092289 1.140098 0.351461 0.050 Uiso 0.241(3) 1 calc GR . P A 1
H27F H 0.002620 1.030872 0.336480 0.050 Uiso 0.241(3) 1 calc GR . P A 1
H4C H 0.293(4) 0.506(2) 0.9209(11) 0.051(6) Uiso 1 1 d . . . . .
H4D H 0.532(4) 0.5071(19) 0.9147(10) 0.046(6) Uiso 1 1 d . . . . .
H1S H 0.403(5) 0.325(3) 0.8294(14) 0.078(9) Uiso 1 1 d . . . . .

loop_
_atom_site_aniso_label
_atom_site_aniso_U_11
_atom_site_aniso_U_22
_atom_site_aniso_U_33
_atom_site_aniso_U_23
_atom_site_aniso_U_13
_atom_site_aniso_U_12
S1 0.0254(2) 0.0284(2) 0.0266(2) 0.00292(13) 0.00075(13) -0.00302(14)
O5 0.0344(6) 0.0349(6) 0.0280(5) 0.0012(4) -0.0014(4) -0.0059(5)
O4 0.0299(6) 0.0342(6) 0.0412(7) 0.0017(5) 0.0004(5) 0.0028(5)
O6 0.0288(5) 0.0350(6) 0.0384(6) -0.0011(5) -0.0034(5) -0.0011(4)
N2 0.0254(6) 0.0304(6) 0.0295(6) 0.0037(5) 0.0017(5) -0.0056(5)
O1S 0.0342(7) 0.0573(9) 0.0638(9) -0.0098(7) 0.0074(6) -0.0079(6)
N4 0.0238(6) 0.0399(7) 0.0248(6) 0.0027(5) 0.0001(5) -0.0051(5)
N1 0.0370(7) 0.0399(7) 0.0299(7) 0.0017(5) 0.0048(5) -0.0120(5)
O3 0.0373(7) 0.0602(9) 0.0732(10) -0.0113(8) 0.0091(7) 0.0005(6)
O2 0.0552(9) 0.0825(11) 0.0467(8) 0.0259(8) -0.0033(7) 0.0082(8)
N3 0.0381(8) 0.0302(6) 0.0477(8) 0.0004(6) 0.0006(6) -0.0065(5)
C7 0.0292(7) 0.0311(7) 0.0232(7) 0.0031(5) 0.0021(5) -0.0039(5)
C8 0.0293(7) 0.0272(7) 0.0277(7) 0.0045(6) -0.0005(5) -0.0040(6)
C29 0.0319(8) 0.0374(8) 0.0278(8) 0.0027(6) 0.0007(6) -0.0080(6)
C9 0.0350(8) 0.0349(8) 0.0305(7) 0.0027(6) -0.0021(6) -0.0111(6)
C28 0.0301(8) 0.0374(8) 0.0281(7) 0.0018(6) 0.0006(6) -0.0017(6)
C21 0.0327(8) 0.0342(8) 0.0438(8) 0.0083(6) -0.0053(6) -0.0114(6)
C22 0.0372(8) 0.0385(8) 0.0331(7) 0.0059(6) -0.0023(6) -0.0127(6)
C23A 0.044(7) 0.078(13) 0.036(3) 0.019(5) -0.002(3) -0.006(7)
C24A 0.046(6) 0.115(12) 0.052(5) 0.049(7) 0.003(4) -0.001(6)
C25A 0.038(5) 0.102(11) 0.053(4) 0.044(5) -0.008(3) -0.006(5)
C26A 0.036(7) 0.062(11) 0.052(4) 0.027(6) -0.006(4) -0.011(7)
C23 0.065(3) 0.060(3) 0.0350(13) 0.0081(14) 0.0011(14) -0.022(2)
C24 0.086(3) 0.066(2) 0.0451(17) 0.0231(15) -0.0234(15) -0.0383(16)
C25 0.067(2) 0.052(2) 0.0752(18) 0.0319(16) -0.0353(15) -0.0338(14)
C26 0.045(3) 0.038(3) 0.0772(19) 0.0218(18) -0.0223(15) -0.0161(19)
C16 0.0356(8) 0.0452(9) 0.0337(8) 0.0077(6) -0.0015(6) -0.0068(6)
C10 0.0337(8) 0.0383(8) 0.0326(8) 0.0039(6) -0.0032(6) -0.0116(7)
C13 0.0480(10) 0.0441(9) 0.0305(8) 0.0019(7) 0.0039(7) -0.0194(8)
C20 0.0309(8) 0.0366(8) 0.0448(8) 0.0002(6) 0.0015(6) -0.0084(6)
C17 0.0342(8) 0.0408(9) 0.0326(8) 0.0014(6) 0.0016(6) -0.0036(6)
C11 0.0413(9) 0.0477(10) 0.0342(8) 0.0016(7) 0.0026(7) -0.0206(8)
C12 0.0456(9) 0.0420(9) 0.0282(7) 0.0012(7) -0.0030(6) -0.0163(7)
C6 0.0387(17) 0.0286(10) 0.0450(16) 0.0057(10) 0.0071(13) -0.0003(11)
C15 0.0554(11) 0.0554(11) 0.0306(8) -0.0020(7) 0.0097(7) -0.0262(9)
C14 0.0702(14) 0.0666(13) 0.0307(9) -0.0016(8) 0.0080(8) -0.0387(11)
C18 0.0339(10) 0.1000(19) 0.0486(12) 0.0105(12) 0.0026(8) -0.0115(10)
C30 0.0536(13) 0.0780(16) 0.0599(13) -0.0057(10) 0.0048(10) 0.0008(11)
C19 0.0907(18) 0.0412(10) 0.0605(13) -0.0049(9) -0.0246(13) 0.0026(10)
C31 0.0718(16) 0.0781(18) 0.0670(15) -0.0175(13) 0.0212(12) -0.0170(13)
C5 0.077(2) 0.0319(12) 0.0545(14) 0.0054(10) -0.0195(13) -0.0011(11)
C3 0.081(2) 0.0299(12) 0.0736(19) 0.0119(11) -0.0011(15) 0.0040(12)
C1 0.118(3) 0.0315(13) 0.066(2) -0.0006(13) -0.032(2) -0.0053(15)
C4 0.088(2) 0.0399(14) 0.092(2) 0.0159(14) -0.0328(19) 0.0063(13)
C2 0.180(7) 0.0329(19) 0.075(2) -0.0084(17) -0.027(3) 0.016(3)
C6A 0.075(8) 0.0300(18) 0.067(6) 0.002(2) 0.021(5) 0.002(3)
C1A 0.096(9) 0.047(4) 0.089(6) -0.021(4) 0.015(5) 0.000(5)
C2A 0.136(11) 0.038(5) 0.123(11) -0.018(5) 0.048(9) 0.008(6)
C3A 0.180(14) 0.059(6) 0.191(13) 0.001(7) 0.083(11) -0.004(8)
C4A 0.212(15) 0.053(5) 0.176(12) 0.022(6) 0.099(11) -0.008(7)
C5A 0.151(11) 0.049(4) 0.157(12) 0.010(6) 0.079(10) -0.023(6)
O1 0.0819(19) 0.0547(14) 0.0751(15) 0.0281(12) -0.0339(14) -0.0160(12)
C27 0.100(3) 0.0579(19) 0.0709(17) 0.0161(16) -0.0371(18) -0.0055(18)
O1A 0.047(3) 0.033(3) 0.021(2) 0.0039(18) 0.0081(18) 0.013(2)
C27A 0.033(3) 0.036(3) 0.027(3) -0.001(2) -0.009(2) 0.005(2)

loop_
_atom_type_symbol
_atom_type_description
_atom_type_scat_dispersion_real
_atom_type_scat_dispersion_imag
_atom_type_scat_source
C C 0.0181 0.0091 'International Tables Vol C Tables 4.2.6.8 and 6.1.1.4'
H H 0.0000 0.0000 'International Tables Vol C Tables 4.2.6.8 and 6.1.1.4'
N N 0.0311 0.0180 'International Tables Vol C Tables 4.2.6.8 and 6.1.1.4'
O O 0.0492 0.0322 'International Tables Vol C Tables 4.2.6.8 and 6.1.1.4'
S S 0.3331 0.5567 'International Tables Vol C Tables 4.2.6.8 and 6.1.1.4'

loop_
_geom_angle_atom_site_label_1
_geom_angle_atom_site_label_2
_geom_angle_atom_site_label_3
_geom_angle
_geom_angle_site_symmetry_1
_geom_angle_site_symmetry_3
O5 S1 N2 114.17(7) . .
O5 S1 C8 107.30(7) . .
O4 S1 O5 115.45(7) . .
O4 S1 N2 105.01(7) . .
O4 S1 C8 107.72(7) . .
N2 S1 C8 106.73(7) . .
C7 N2 S1 118.46(11) . .
C30 O1S H1S 107(2) . .
C29 N4 C28 111.56(12) . .
C29 N4 H4C 107.8(15) . .
C29 N4 H4D 109.1(14) . .
C28 N4 H4C 111.0(15) . .
C28 N4 H4D 109.4(14) . .
H4C N4 H4D 108(2) . .
C16 N1 C20 124.88(15) . .
C16 N1 C15 117.40(16) . .
C20 N1 C15 117.66(16) . .
C7 N3 H3B 119.4 . .
C7 N3 H3A 113.7 . .
C7 N3 C6 121.1(2) . .
C7 N3 C6A 132.6(10) . .
C6 N3 H3B 119.4 . .
C6A N3 H3A 113.7 . .
O6 C7 N2 125.08(14) . .
O6 C7 N3 121.12(14) . .
N3 C7 N2 113.80(14) . .
C9 C8 S1 121.37(12) . .
C9 C8 C10 120.48(15) . .
C10 C8 S1 118.11(12) . .
N4 C29 H29A 109.5 . .
N4 C29 H29B 109.5 . .
N4 C29 C28 110.79(14) . 2_667
H29A C29 H29B 108.1 . .
C28 C29 H29A 109.5 2_667 .
C28 C29 H29B 109.5 2_667 .
C8 C9 H9 120.4 . .
C8 C9 C11 119.14(16) . .
C11 C9 H9 120.4 . .
N4 C28 C29 110.63(13) . 2_667
N4 C28 H28A 109.5 . .
N4 C28 H28B 109.5 . .
C29 C28 H28A 109.5 2_667 .
C29 C28 H28B 109.5 2_667 .
H28A C28 H28B 108.1 . .
C22 C21 C26A 120.0 . .
C22 C21 C26 122.8(2) . .
C22 C21 C20 120.69(15) . .
C26A C21 C20 119.31(15) . .
C26 C21 C20 116.5(2) . .
C21 C22 C23 115.0(2) . .
C21 C22 C17 122.41(14) . .
C23A C22 C21 120.0 . .
C23A C22 C17 117.52(15) . .
C23 C22 C17 122.5(2) . .
C22 C23A H23A 120.0 . .
C22 C23A C24A 120.0 . .
C24A C23A H23A 120.0 . .
C23A C24A H24A 120.0 . .
C25A C24A C23A 120.0 . .
C25A C24A H24A 120.0 . .
C24A C25A C26A 120.0 . .
O1A C25A C24A 99.6(4) . .
O1A C25A C26A 139.4(5) . .
C21 C26A H26A 120.0 . .
C25A C26A C21 120.0 . .
C25A C26A H26A 120.0 . .
C22 C23 H23 119.0 . .
C24 C23 C22 122.0(3) . .
C24 C23 H23 119.0 . .
C23 C24 H24 119.7 . .
C25 C24 C23 120.6(3) . .
C25 C24 H24 119.7 . .
C24 C25 O1 127.7(3) . .
C26 C25 C24 119.1(3) . .
C26 C25 O1 113.2(4) . .
C21 C26 H26 119.8 . .
C25 C26 C21 120.4(3) . .
C25 C26 H26 119.8 . .
N1 C16 C17 120.39(15) . .
O2 C16 N1 119.69(17) . .
O2 C16 C17 119.88(17) . .
C8 C10 H10 120.1 . .
C12 C10 C8 119.84(15) . .
C12 C10 H10 120.1 . .
C11 C13 C12 118.44(16) . .
C11 C13 C14 122.91(17) . .
C12 C13 C14 118.65(16) . .
N1 C20 C21 117.51(14) . .
O3 C20 N1 119.80(18) . .
O3 C20 C21 122.69(17) . .
C22 C17 C16 113.91(14) . .
C22 C17 C18 110.11(16) . .
C22 C17 C19 108.97(16) . .
C16 C17 C18 106.41(16) . .
C16 C17 C19 106.03(17) . .
C19 C17 C18 111.36(19) . .
C9 C11 C13 121.17(16) . .
C9 C11 H11 119.4 . .
C13 C11 H11 119.4 . .
C10 C12 C13 120.93(16) . .
C10 C12 H12 119.5 . .
C13 C12 H12 119.5 . .
N3 C6 H6 109.3 . .
N3 C6 C5 111.0(3) . .
N3 C6 C1 109.3(3) . .
C5 C6 H6 109.3 . .
C1 C6 H6 109.3 . .
C1 C6 C5 108.7(3) . .
N1 C15 H15A 109.7 . .
N1 C15 H15B 109.7 . .
N1 C15 C14 109.84(15) . .
H15A C15 H15B 108.2 . .
C14 C15 H15A 109.7 . .
C14 C15 H15B 109.7 . .
C13 C14 C15 115.14(16) . .
C13 C14 H14A 108.5 . .
C13 C14 H14B 108.5 . .
C15 C14 H14A 108.5 . .
C15 C14 H14B 108.5 . .
H14A C14 H14B 107.5 . .
C17 C18 H18A 109.5 . .
C17 C18 H18B 109.5 . .
C17 C18 H18C 109.5 . .
H18A C18 H18B 109.5 . .
H18A C18 H18C 109.5 . .
H18B C18 H18C 109.5 . .
O1S C30 H30A 109.6 . .
O1S C30 H30B 109.6 . .
O1S C30 C31 110.1(2) . .
H30A C30 H30B 108.2 . .
C31 C30 H30A 109.6 . .
C31 C30 H30B 109.6 . .
C17 C19 H19A 109.5 . .
C17 C19 H19B 109.5 . .
C17 C19 H19C 109.5 . .
H19A C19 H19B 109.5 . .
H19A C19 H19C 109.5 . .
H19B C19 H19C 109.5 . .
C30 C31 H31A 109.5 . .
C30 C31 H31B 109.5 . .
C30 C31 H31C 109.5 . .
H31A C31 H31B 109.5 . .
H31A C31 H31C 109.5 . .
H31B C31 H31C 109.5 . .
C6 C5 H5A 109.6 . .
C6 C5 H5B 109.6 . .
C6 C5 C4 110.4(3) . .
H5A C5 H5B 108.1 . .
C4 C5 H5A 109.6 . .
C4 C5 H5B 109.6 . .
H3C C3 H3D 107.8 . .
C4 C3 H3C 108.9 . .
C4 C3 H3D 108.9 . .
C4 C3 C2 113.2(3) . .
C2 C3 H3C 108.9 . .
C2 C3 H3D 108.9 . .
C6 C1 H1A 109.4 . .
C6 C1 H1B 109.4 . .
C6 C1 C2 111.2(4) . .
H1A C1 H1B 108.0 . .
C2 C1 H1A 109.4 . .
C2 C1 H1B 109.4 . .
C5 C4 H4A 109.0 . .
C5 C4 H4B 109.0 . .
C3 C4 C5 112.8(3) . .
C3 C4 H4A 109.0 . .
C3 C4 H4B 109.0 . .
H4A C4 H4B 107.8 . .
C3 C2 C1 111.9(4) . .
C3 C2 H2A 109.2 . .
C3 C2 H2B 109.2 . .
C1 C2 H2A 109.2 . .
C1 C2 H2B 109.2 . .
H2A C2 H2B 107.9 . .
N3 C6A H6A 110.5 . .
N3 C6A C1A 113.0(17) . .
N3 C6A C5A 108.4(11) . .
C1A C6A H6A 110.5 . .
C1A C6A C5A 103.8(16) . .
C5A C6A H6A 110.5 . .
C6A C1A H1AA 110.0 . .
C6A C1A H1AB 110.0 . .
C6A C1A C2A 108.6(15) . .
H1AA C1A H1AB 108.3 . .
C2A C1A H1AA 110.0 . .
C2A C1A H1AB 110.0 . .
C1A C2A H2AA 110.4 . .
C1A C2A H2AB 110.4 . .
H2AA C2A H2AB 108.6 . .
C3A C2A C1A 106.4(17) . .
C3A C2A H2AA 110.4 . .
C3A C2A H2AB 110.4 . .
C2A C3A H3AA 110.3 . .
C2A C3A H3AB 110.3 . .
H3AA C3A H3AB 108.5 . .
C4A C3A C2A 107.3(16) . .
C4A C3A H3AA 110.3 . .
C4A C3A H3AB 110.3 . .
C3A C4A H4AA 110.4 . .
C3A C4A H4AB 110.4 . .
C3A C4A C5A 106.8(15) . .
H4AA C4A H4AB 108.6 . .
C5A C4A H4AA 110.4 . .
C5A C4A H4AB 110.4 . .
C6A C5A H5AA 109.7 . .
C6A C5A H5AB 109.7 . .
C4A C5A C6A 109.8(13) . .
C4A C5A H5AA 109.7 . .
C4A C5A H5AB 109.7 . .
H5AA C5A H5AB 108.2 . .
C27 O1 C25 115.2(4) . .
O1 C27 H27A 109.5 . .
O1 C27 H27B 109.5 . .
O1 C27 H27C 109.5 . .
H27A C27 H27B 109.5 . .
H27A C27 H27C 109.5 . .
H27B C27 H27C 109.5 . .
C25A O1A C27A 105.6(5) . .
O1A C27A H27D 109.5 . .
O1A C27A H27E 109.5 . .
O1A C27A H27F 109.5 . .
H27D C27A H27E 109.5 . .
H27D C27A H27F 109.5 . .
H27E C27A H27F 109.5 . .

loop_
_geom_bond_atom_site_label_1
_geom_bond_atom_site_label_2
_geom_bond_distance
_geom_bond_site_symmetry_2
S1 O5 1.4470(12) .
S1 O4 1.4432(12) .
S1 N2 1.5942(14) .
S1 C8 1.7697(16) .
O6 C7 1.252(2) .
N2 C7 1.376(2) .
O1S C30 1.420(3) .
O1S H1S 0.86(3) .
N4 C29 1.489(2) .
N4 C28 1.491(2) .
N4 H4C 0.92(2) .
N4 H4D 0.96(2) .
N1 C16 1.385(2) .
N1 C20 1.395(2) .
N1 C15 1.476(2) .
O3 C20 1.212(2) .
O2 C16 1.214(2) .
N3 H3B 0.8600 .
N3 H3A 0.8600 .
N3 C7 1.343(2) .
N3 C6 1.494(4) .
N3 C6A 1.347(16) .
C8 C9 1.383(2) .
C8 C10 1.391(2) .
C29 H29A 0.9700 .
C29 H29B 0.9700 .
C29 C28 1.512(2) 2_667
C9 H9 0.9300 .
C9 C11 1.393(2) .
C28 H28A 0.9700 .
C28 H28B 0.9700 .
C21 C22 1.3900 .
C21 C26A 1.3900 .
C21 C26 1.395(3) .
C21 C20 1.479(2) .
C22 C23A 1.3900 .
C22 C23 1.401(3) .
C22 C17 1.506(2) .
C23A H23A 0.9300 .
C23A C24A 1.3900 .
C24A H24A 0.9300 .
C24A C25A 1.3900 .
C25A C26A 1.3900 .
C25A O1A 1.355(6) .
C26A H26A 0.9300 .
C23 H23 0.9300 .
C23 C24 1.392(5) .
C24 H24 0.9300 .
C24 C25 1.374(6) .
C25 C26 1.355(5) .
C25 O1 1.410(4) .
C26 H26 0.9300 .
C16 C17 1.515(2) .
C10 H10 0.9300 .
C10 C12 1.378(2) .
C13 C11 1.393(3) .
C13 C12 1.395(3) .
C13 C14 1.512(2) .
C17 C18 1.534(3) .
C17 C19 1.529(3) .
C11 H11 0.9300 .
C12 H12 0.9300 .
C6 H6 0.9800 .
C6 C5 1.525(6) .
C6 C1 1.519(7) .
C15 H15A 0.9700 .
C15 H15B 0.9700 .
C15 C14 1.515(3) .
C14 H14A 0.9700 .
C14 H14B 0.9700 .
C18 H18A 0.9600 .
C18 H18B 0.9600 .
C18 H18C 0.9600 .
C30 H30A 0.9700 .
C30 H30B 0.9700 .
C30 C31 1.492(3) .
C19 H19A 0.9600 .
C19 H19B 0.9600 .
C19 H19C 0.9600 .
C31 H31A 0.9600 .
C31 H31B 0.9600 .
C31 H31C 0.9600 .
C5 H5A 0.9700 .
C5 H5B 0.9700 .
C5 C4 1.529(4) .
C3 H3C 0.9700 .
C3 H3D 0.9700 .
C3 C4 1.485(5) .
C3 C2 1.511(6) .
C1 H1A 0.9700 .
C1 H1B 0.9700 .
C1 C2 1.524(5) .
C4 H4A 0.9700 .
C4 H4B 0.9700 .
C2 H2A 0.9700 .
C2 H2B 0.9700 .
C6A H6A 0.9800 .
C6A C1A 1.44(3) .
C6A C5A 1.599(15) .
C1A H1AA 0.9700 .
C1A H1AB 0.9700 .
C1A C2A 1.567(16) .
C2A H2AA 0.9700 .
C2A H2AB 0.9700 .
C2A C3A 1.542(17) .
C3A H3AA 0.9700 .
C3A H3AB 0.9700 .
C3A C4A 1.530(17) .
C4A H4AA 0.9700 .
C4A H4AB 0.9700 .
C4A C5A 1.571(15) .
C5A H5AA 0.9700 .
C5A H5AB 0.9700 .
O1 C27 1.387(5) .
C27 H27A 0.9600 .
C27 H27B 0.9600 .
C27 H27C 0.9600 .
O1A C27A 1.490(9) .
C27A H27D 0.9600 .
C27A H27E 0.9600 .
C27A H27F 0.9600 .
